data_7246733
loop_
_publ_author_name
'Liu, Miaochang'
'Xu, Xinyue'
'Chen, Yating'
'Ding, Qiuping'
'Lei, Yunxiang'
'Wu, Huayue'
'Huang, Xiaobo'

_publ_section_title
;
 Crystal structures, dual-state emissions and polymer-based doped
 room-temperature phosphorescence of 8-benzyloxyisoquinoline derivatives
;
_journal_issue 22
_journal_name_full CrystEngComm
_journal_page_first 3264
_journal_page_last 3270
_journal_paper_doi 10.1039/D3CE00231D
_journal_volume 25
_journal_year 2023
_chemical_absolute_configuration unk
_chemical_formula_sum 'C24 H24 Cl N3 O'
_chemical_formula_weight 405.91
_space_group_crystal_system monoclinic
_space_group_IT_number 4
_space_group_name_Hall 'P 2yb'
_space_group_name_H-M_alt 'P 1 21 1'
_atom_sites_solution_hydrogens geom
_audit_creation_method SHELXL-2013
_audit_update_record
;
2023-03-03 deposited with the CCDC.	2023-04-26 downloaded from the CCDC.
;
_cell_angle_alpha 90
_cell_angle_beta 93.229(3)
_cell_angle_gamma 90
_cell_formula_units_Z 4
_cell_length_a 10.7226(8)
_cell_length_b 13.7126(11)
_cell_length_c 14.8083(13)
_cell_measurement_reflns_used 5883
_cell_measurement_temperature 293(2)
_cell_measurement_theta_max 46.136
_cell_measurement_theta_min 4.570
_cell_volume 2173.9(3)
_computing_cell_refinement 'Bruker SAINT'
_computing_data_collection 'Bruker APEX2'
_computing_data_reduction 'Bruker SAINT'
_computing_molecular_graphics 'Bruker SHELXTL'
_computing_publication_material 'Bruker SHELXTL'
_computing_structure_refinement 'SHELXL-2013 (Sheldrick, 2013)'
_computing_structure_solution 'SHELXS-97 (Sheldrick 2008)'
_diffrn_ambient_temperature 293(2)
_diffrn_measured_fraction_theta_full 0.996
_diffrn_measured_fraction_theta_max 0.996
_diffrn_measurement_device_type 'Bruker APEX-II CCD'
_diffrn_measurement_method '\f and \w scans'
_diffrn_radiation_type MoK\a
_diffrn_radiation_wavelength 0.71073
_diffrn_reflns_av_R_equivalents 0.0273
_diffrn_reflns_av_unetI/netI 0.0432
_diffrn_reflns_Laue_measured_fraction_full 0.996
_diffrn_reflns_Laue_measured_fraction_max 0.996
_diffrn_reflns_limit_h_max 12
_diffrn_reflns_limit_h_min -12
_diffrn_reflns_limit_k_max 16
_diffrn_reflns_limit_k_min -16
_diffrn_reflns_limit_l_max 17
_diffrn_reflns_limit_l_min -16
_diffrn_reflns_number 17855
_diffrn_reflns_point_group_measured_fraction_full 0.988
_diffrn_reflns_point_group_measured_fraction_max 0.987
_diffrn_reflns_theta_full 25.242
_diffrn_reflns_theta_max 25.499
_diffrn_reflns_theta_min 2.411
_exptl_absorpt_coefficient_mu 0.195
_exptl_absorpt_correction_T_max 0.7456
_exptl_absorpt_correction_T_min 0.6492
_exptl_absorpt_correction_type multi-scan
_exptl_absorpt_process_details sadabs
_exptl_crystal_colour colorless
_exptl_crystal_density_diffrn 1.240
_exptl_crystal_description prismatic
_exptl_crystal_F_000 856
_exptl_crystal_size_max 0.180
_exptl_crystal_size_mid 0.150
_exptl_crystal_size_min 0.130
_refine_diff_density_max 0.204
_refine_diff_density_min -0.196
_refine_diff_density_rms 0.026
_refine_ls_abs_structure_details
; 
 Flack x determined using 1933 quotients [(I+)-(I-)]/[(I+)+(I-)] 
 (Parsons and Flack (2004), Acta Cryst. A60, s61). 
;
_refine_ls_abs_structure_Flack 0.26(3)
_refine_ls_extinction_coef 0.027(4)
_refine_ls_extinction_expression Fc^*^=kFc[1+0.001xFc^2^\l^3^/sin(2\q)]^-1/4^
_refine_ls_extinction_method SHELXL
_refine_ls_goodness_of_fit_ref 1.033
_refine_ls_hydrogen_treatment constr
_refine_ls_matrix_type full
_refine_ls_number_parameters 528
_refine_ls_number_reflns 7991
_refine_ls_number_restraints 1
_refine_ls_restrained_S_all 1.033
_refine_ls_R_factor_all 0.0829
_refine_ls_R_factor_gt 0.0486
_refine_ls_shift/su_max 0.003
_refine_ls_shift/su_mean 0.000
_refine_ls_structure_factor_coef Fsqd
_refine_ls_weighting_details 'w=1/[\s^2^(Fo^2^)+(0.0501P)^2^+0.2669P] where P=(Fo^2^+2Fc^2^)/3'
_refine_ls_weighting_scheme calc
_refine_ls_wR_factor_gt 0.1063
_refine_ls_wR_factor_ref 0.1262
_reflns_Friedel_coverage 0.899
_reflns_Friedel_fraction_full 0.979
_reflns_Friedel_fraction_max 0.978
_reflns_number_gt 5353
_reflns_number_total 7991
_reflns_threshold_expression 'I > 2\s(I)'
_cod_data_source_file d3ce00231d2.cif
_cod_data_source_block mo_dd18274_0m
_cod_depositor_comments 'Adding full bibliography for 7246730--7246739.cif.'
_cod_original_sg_symbol_H-M 'P 21'
_cod_database_code 7246733
_shelx_space_group_comment
; 
The symmetry employed for this shelxl refinement is uniquely defined 
by the following loop, which should always be used as a source of 
symmetry information in preference to the above space-group names. 
They are only intended as comments. 
;
_shelx_estimated_absorpt_t_min 0.966
_shelx_estimated_absorpt_t_max 0.975
_shelxl_version_number 2013-4

loop_
_space_group_symop_operation_xyz
'x, y, z'
'-x, y+1/2, -z'

loop_
_atom_site_label
_atom_site_type_symbol
_atom_site_fract_x
_atom_site_fract_y
_atom_site_fract_z
_atom_site_U_iso_or_equiv
_atom_site_adp_type
_atom_site_occupancy
_atom_site_site_symmetry_order
_atom_site_calc_flag
_atom_site_refinement_flags_posn
_atom_site_refinement_flags_adp
_atom_site_refinement_flags_occupancy
_atom_site_disorder_assembly
_atom_site_disorder_group
Cl1 Cl 0.3371(2) 0.37320(15) 0.66645(10) 0.1507(8) Uani 1 1 d . . . . .
O1 O 0.2408(2) 0.3353(2) 0.22097(19) 0.0655(7) Uani 1 1 d . . . . .
N1 N 0.5223(3) 0.3514(3) 0.0264(2) 0.0692(9) Uani 1 1 d . . . . .
N2 N -0.0706(5) 0.3703(5) 0.2259(4) 0.1249(19) Uani 1 1 d . . . . .
N3 N 0.4834(3) 0.2920(3) 0.1680(2) 0.0668(9) Uani 1 1 d . . . . .
C1 C 0.4833(5) 0.3801(4) -0.0589(3) 0.0761(13) Uani 1 1 d . . . . .
C2 C 0.3615(5) 0.3825(4) -0.0871(3) 0.0803(13) Uani 1 1 d . . . . .
H2 H 0.3390 0.3953 -0.1475 0.096 Uiso 1 1 calc R U . . .
C3 C 0.2685(4) 0.3658(3) -0.0257(3) 0.0716(12) Uani 1 1 d . . . . .
C4 C 0.1390(5) 0.3758(4) -0.0508(3) 0.0806(13) Uani 1 1 d . . . . .
H4 H 0.1146 0.3854 -0.1114 0.097 Uiso 1 1 calc R U . . .
C5 C 0.0500(4) 0.3717(3) 0.0104(4) 0.0776(13) Uani 1 1 d . . . . .
C6 C 0.0889(4) 0.3585(3) 0.1020(3) 0.0727(12) Uani 1 1 d . . . . .
C7 C 0.2132(4) 0.3450(3) 0.1295(3) 0.0654(11) Uani 1 1 d . . . . .
C8 C 0.3067(4) 0.3436(3) 0.0660(3) 0.0642(10) Uani 1 1 d . . . . .
C9 C 0.4393(4) 0.3291(3) 0.0849(3) 0.0630(11) Uani 1 1 d . . . . .
C10 C 0.5865(5) 0.4053(5) -0.1192(3) 0.0996(17) Uani 1 1 d . . . . .
H10A H 0.6365 0.4567 -0.0920 0.149 Uiso 1 1 calc R U . . .
H10B H 0.5512 0.4265 -0.1769 0.149 Uiso 1 1 calc R U . . .
H10C H 0.6377 0.3489 -0.1272 0.149 Uiso 1 1 calc R U . . .
C11 C -0.0876(4) 0.3832(4) -0.0186(4) 0.1041(18) Uani 1 1 d . . . . .
H11A H -0.1136 0.4488 -0.0068 0.156 Uiso 1 1 calc R U . . .
H11B H -0.1361 0.3385 0.0149 0.156 Uiso 1 1 calc R U . . .
H11C H -0.0998 0.3697 -0.0820 0.156 Uiso 1 1 calc R U . . .
C12 C -0.0004(5) 0.3642(4) 0.1717(4) 0.0914(16) Uani 1 1 d . . . . .
C13 C 0.4383(4) 0.1939(3) 0.1891(3) 0.0761(13) Uani 1 1 d . . . . .
H13A H 0.4795 0.1464 0.1525 0.091 Uiso 1 1 calc R U . . .
H13B H 0.3493 0.1902 0.1739 0.091 Uiso 1 1 calc R U . . .
C14 C 0.4631(5) 0.1695(4) 0.2876(3) 0.0918(15) Uani 1 1 d . . . . .
H14A H 0.4372 0.1029 0.2984 0.110 Uiso 1 1 calc R U . . .
H14B H 0.4145 0.2123 0.3241 0.110 Uiso 1 1 calc R U . . .
C15 C 0.6016(5) 0.1808(5) 0.3152(4) 0.1034(19) Uani 1 1 d . . . . .
H15A H 0.6149 0.1712 0.3799 0.124 Uiso 1 1 calc R U . . .
H15B H 0.6494 0.1318 0.2849 0.124 Uiso 1 1 calc R U . . .
C16 C 0.6455(4) 0.2809(5) 0.2902(3) 0.0931(17) Uani 1 1 d . . . . .
H16A H 0.7347 0.2861 0.3045 0.112 Uiso 1 1 calc R U . . .
H16B H 0.6040 0.3293 0.3257 0.112 Uiso 1 1 calc R U . . .
C17 C 0.6184(4) 0.3019(4) 0.1899(3) 0.0817(14) Uani 1 1 d . . . . .
H17A H 0.6454 0.3675 0.1760 0.098 Uiso 1 1 calc R U . . .
H17B H 0.6640 0.2565 0.1539 0.098 Uiso 1 1 calc R U . . .
C18 C 0.2775(5) 0.4252(3) 0.2653(3) 0.0755(13) Uani 1 1 d . . . . .
H18A H 0.2145 0.4747 0.2521 0.091 Uiso 1 1 calc R U . . .
H18B H 0.3558 0.4479 0.2430 0.091 Uiso 1 1 calc R U . . .
C19 C 0.2924(4) 0.4092(3) 0.3640(3) 0.0652(11) Uani 1 1 d . . . . .
C20 C 0.2098(4) 0.3517(4) 0.4099(3) 0.0778(12) Uani 1 1 d . . . . .
H20 H 0.1439 0.3209 0.3779 0.093 Uiso 1 1 calc R U . . .
C21 C 0.2244(5) 0.3400(4) 0.5021(3) 0.0920(15) Uani 1 1 d . . . . .
H21 H 0.1694 0.3007 0.5320 0.110 Uiso 1 1 calc R U . . .
C22 C 0.3198(6) 0.3862(4) 0.5497(3) 0.0879(15) Uani 1 1 d . . . . .
C23 C 0.4011(5) 0.4441(4) 0.5067(4) 0.0862(14) Uani 1 1 d . . . . .
H23 H 0.4651 0.4760 0.5398 0.103 Uiso 1 1 calc R U . . .
C24 C 0.3883(4) 0.4552(4) 0.4145(3) 0.0762(13) Uani 1 1 d . . . . .
H24 H 0.4448 0.4940 0.3854 0.091 Uiso 1 1 calc R U . . .
Cl2 Cl -0.0570(3) 0.59060(18) 0.79474(12) 0.1832(11) Uani 1 1 d . . . . .
O2 O -0.0751(2) 0.6523(2) 0.3512(2) 0.0653(7) Uani 1 1 d . . . . .
N4 N 0.2122(3) 0.6651(2) 0.1578(2) 0.0640(9) Uani 1 1 d . . . . .
N5 N -0.3848(4) 0.6063(5) 0.3488(4) 0.133(2) Uani 1 1 d . . . . .
N6 N 0.1659(3) 0.7168(2) 0.3011(2) 0.0583(8) Uani 1 1 d . . . . .
C25 C 0.1784(4) 0.6358(3) 0.0725(3) 0.0692(11) Uani 1 1 d . . . . .
C26 C 0.0559(5) 0.6277(3) 0.0437(3) 0.0759(13) Uani 1 1 d . . . . .
H26 H 0.0347 0.6167 -0.0172 0.091 Uiso 1 1 calc R U . . .
C27 C -0.0386(4) 0.6358(3) 0.1048(3) 0.0686(12) Uani 1 1 d . . . . .
C28 C -0.1656(5) 0.6234(3) 0.0767(4) 0.0833(14) Uani 1 1 d . . . . .
H28 H -0.1868 0.6169 0.0153 0.100 Uiso 1 1 calc R U . . .
C29 C -0.2579(5) 0.6205(3) 0.1354(4) 0.0824(14) Uani 1 1 d . . . . .
C30 C -0.2209(4) 0.6288(3) 0.2290(4) 0.0766(13) Uani 1 1 d . . . . .
C31 C -0.0978(4) 0.6455(3) 0.2592(3) 0.0639(11) Uani 1 1 d . . . . .
C32 C -0.0041(4) 0.6553(3) 0.1968(3) 0.0615(10) Uani 1 1 d . . . . .
C33 C 0.1254(4) 0.6789(3) 0.2175(3) 0.0574(10) Uani 1 1 d . . . . .
C34 C 0.2836(5) 0.6224(4) 0.0112(3) 0.0920(16) Uani 1 1 d . . . . .
H34A H 0.3287 0.6825 0.0069 0.138 Uiso 1 1 calc R U . . .
H34B H 0.2506 0.6034 -0.0478 0.138 Uiso 1 1 calc R U . . .
H34C H 0.3389 0.5725 0.0353 0.138 Uiso 1 1 calc R U . . .
C35 C -0.3939(4) 0.6078(5) 0.1066(4) 0.115(2) Uani 1 1 d . . . . .
H35A H -0.4323 0.6707 0.0982 0.172 Uiso 1 1 calc R U . . .
H35B H -0.4350 0.5725 0.1524 0.172 Uiso 1 1 calc R U . . .
H35C H -0.4012 0.5721 0.0508 0.172 Uiso 1 1 calc R U . . .
C36 C -0.3112(5) 0.6165(4) 0.2969(4) 0.0963(17) Uani 1 1 d . . . . .
C37 C 0.1053(4) 0.8076(3) 0.3289(3) 0.0667(11) Uani 1 1 d . . . . .
H37A H 0.0160 0.8035 0.3144 0.080 Uiso 1 1 calc R U . . .
H37B H 0.1377 0.8622 0.2957 0.080 Uiso 1 1 calc R U . . .
C38 C 0.1286(4) 0.8245(3) 0.4284(3) 0.0773(12) Uani 1 1 d . . . . .
H38A H 0.0917 0.7720 0.4617 0.093 Uiso 1 1 calc R U . . .
H38B H 0.0894 0.8851 0.4452 0.093 Uiso 1 1 calc R U . . .
C39 C 0.2678(5) 0.8294(4) 0.4531(3) 0.0876(15) Uani 1 1 d . . . . .
H39A H 0.3031 0.8868 0.4258 0.105 Uiso 1 1 calc R U . . .
H39B H 0.2818 0.8346 0.5182 0.105 Uiso 1 1 calc R U . . .
C40 C 0.3309(4) 0.7392(4) 0.4198(3) 0.0771(13) Uani 1 1 d . . . . .
H40A H 0.3038 0.6832 0.4536 0.093 Uiso 1 1 calc R U . . .
H40B H 0.4206 0.7456 0.4310 0.093 Uiso 1 1 calc R U . . .
C41 C 0.3018(4) 0.7219(4) 0.3200(3) 0.0721(12) Uani 1 1 d . . . . .
H41A H 0.3361 0.7746 0.2854 0.087 Uiso 1 1 calc R U . . .
H41B H 0.3401 0.6614 0.3019 0.087 Uiso 1 1 calc R U . . .
C42 C -0.0203(5) 0.5653(3) 0.3933(3) 0.0840(14) Uani 1 1 d . . . . .
H42A H 0.0662 0.5588 0.3783 0.101 Uiso 1 1 calc R U . . .
H42B H -0.0655 0.5078 0.3717 0.101 Uiso 1 1 calc R U . . .
C43 C -0.0284(4) 0.5753(3) 0.4941(3) 0.0711(12) Uani 1 1 d . . . . .
C44 C -0.1411(5) 0.5891(4) 0.5319(4) 0.0917(16) Uani 1 1 d . . . . .
H44 H -0.2134 0.5948 0.4945 0.110 Uiso 1 1 calc R U . . .
C45 C -0.1489(6) 0.5945(4) 0.6238(4) 0.108(2) Uani 1 1 d . . . . .
H45 H -0.2259 0.6040 0.6483 0.129 Uiso 1 1 calc R U . . .
C46 C -0.0444(7) 0.5861(4) 0.6789(4) 0.1012(17) Uani 1 1 d . . . . .
C47 C 0.0683(6) 0.5720(5) 0.6441(4) 0.1087(19) Uani 1 1 d . . . . .
H47 H 0.1396 0.5658 0.6824 0.130 Uiso 1 1 calc R U . . .
C48 C 0.0768(5) 0.5667(4) 0.5510(4) 0.0936(16) Uani 1 1 d . . . . .
H48 H 0.1542 0.5574 0.5270 0.112 Uiso 1 1 calc R U . . .

loop_
_atom_site_aniso_label
_atom_site_aniso_U_11
_atom_site_aniso_U_22
_atom_site_aniso_U_33
_atom_site_aniso_U_23
_atom_site_aniso_U_13
_atom_site_aniso_U_12
Cl1 0.255(2) 0.1253(15) 0.0706(9) -0.0019(9) -0.0033(11) 0.0246(16)
O1 0.0667(16) 0.0585(17) 0.0710(18) -0.0006(14) 0.0020(14) -0.0034(14)
N1 0.074(2) 0.078(2) 0.055(2) 0.0003(18) 0.0023(17) 0.012(2)
N2 0.082(3) 0.144(5) 0.151(5) -0.006(4) 0.022(3) -0.022(3)
N3 0.061(2) 0.076(2) 0.062(2) 0.0085(18) -0.0049(17) 0.0032(18)
C1 0.093(3) 0.078(3) 0.057(3) -0.004(2) 0.004(2) 0.019(3)
C2 0.100(4) 0.085(3) 0.054(2) -0.007(2) -0.008(3) 0.026(3)
C3 0.077(3) 0.067(3) 0.068(3) -0.013(2) -0.015(2) 0.012(2)
C4 0.090(3) 0.071(3) 0.078(3) -0.015(3) -0.023(3) 0.012(3)
C5 0.068(3) 0.060(3) 0.102(4) -0.015(3) -0.023(3) 0.009(2)
C6 0.060(3) 0.057(3) 0.100(3) -0.009(3) -0.006(2) 0.001(2)
C7 0.069(3) 0.053(2) 0.073(3) -0.002(2) -0.008(2) 0.002(2)
C8 0.073(3) 0.056(2) 0.063(3) -0.008(2) -0.006(2) 0.007(2)
C9 0.070(3) 0.061(3) 0.057(2) -0.005(2) -0.009(2) 0.003(2)
C10 0.103(4) 0.128(5) 0.069(3) 0.007(3) 0.017(3) 0.024(4)
C11 0.078(3) 0.081(4) 0.148(5) -0.022(4) -0.032(3) 0.009(3)
C12 0.066(3) 0.083(4) 0.124(5) 0.000(3) -0.009(3) -0.012(3)
C13 0.072(3) 0.074(3) 0.081(3) 0.005(2) 0.000(2) 0.010(2)
C14 0.088(3) 0.092(4) 0.095(4) 0.028(3) 0.006(3) 0.011(3)
C15 0.081(3) 0.144(6) 0.085(4) 0.030(4) 0.003(3) 0.024(4)
C16 0.065(3) 0.146(5) 0.068(3) 0.017(3) -0.003(2) -0.002(3)
C17 0.061(3) 0.119(4) 0.065(3) 0.016(3) 0.000(2) 0.002(3)
C18 0.093(3) 0.059(3) 0.075(3) -0.005(2) 0.014(3) -0.008(2)
C19 0.068(3) 0.057(2) 0.072(3) -0.004(2) 0.011(2) 0.002(2)
C20 0.082(3) 0.072(3) 0.080(3) 0.001(2) 0.011(2) -0.018(3)
C21 0.121(4) 0.078(3) 0.080(3) -0.001(3) 0.035(3) -0.015(3)
C22 0.117(4) 0.078(3) 0.068(3) -0.005(3) 0.006(3) 0.013(3)
C23 0.079(3) 0.088(4) 0.090(4) -0.011(3) -0.008(3) 0.005(3)
C24 0.067(3) 0.077(3) 0.086(3) -0.003(3) 0.013(3) -0.005(2)
Cl2 0.322(3) 0.1426(17) 0.0878(12) -0.0037(11) 0.0395(15) 0.014(2)
O2 0.0610(16) 0.0529(16) 0.083(2) 0.0073(14) 0.0111(14) 0.0038(13)
N4 0.069(2) 0.058(2) 0.066(2) 0.0003(17) 0.0052(18) -0.0039(17)
N5 0.071(3) 0.136(5) 0.194(6) 0.011(4) 0.036(3) -0.019(3)
N6 0.0522(18) 0.058(2) 0.064(2) -0.0025(16) 0.0007(15) 0.0017(16)
C25 0.080(3) 0.059(3) 0.069(3) -0.003(2) 0.005(2) -0.011(2)
C26 0.095(3) 0.065(3) 0.067(3) -0.007(2) -0.004(3) -0.009(3)
C27 0.075(3) 0.050(2) 0.079(3) 0.001(2) -0.012(2) -0.004(2)
C28 0.078(3) 0.068(3) 0.101(4) -0.003(3) -0.022(3) -0.005(3)
C29 0.070(3) 0.060(3) 0.115(4) 0.001(3) -0.024(3) -0.008(2)
C30 0.057(3) 0.058(3) 0.116(4) 0.004(3) 0.005(3) -0.007(2)
C31 0.062(3) 0.046(2) 0.083(3) 0.002(2) -0.003(2) 0.002(2)
C32 0.062(2) 0.047(2) 0.074(3) -0.002(2) -0.007(2) 0.000(2)
C33 0.057(2) 0.051(2) 0.064(3) 0.0034(19) 0.002(2) 0.0004(19)
C34 0.102(4) 0.097(4) 0.078(3) -0.014(3) 0.017(3) -0.020(3)
C35 0.069(3) 0.104(4) 0.166(6) -0.001(4) -0.033(3) -0.014(3)
C36 0.056(3) 0.081(4) 0.152(5) 0.008(3) 0.007(3) -0.010(3)
C37 0.065(2) 0.049(2) 0.086(3) -0.004(2) 0.002(2) -0.004(2)
C38 0.088(3) 0.064(3) 0.080(3) -0.014(2) 0.006(2) -0.003(2)
C39 0.088(3) 0.092(4) 0.081(3) -0.012(3) -0.009(3) -0.014(3)
C40 0.066(3) 0.091(3) 0.073(3) -0.001(2) -0.005(2) 0.000(3)
C41 0.054(2) 0.083(3) 0.078(3) 0.003(2) -0.004(2) -0.003(2)
C42 0.107(4) 0.062(3) 0.085(3) 0.014(2) 0.022(3) 0.023(3)
C43 0.076(3) 0.050(2) 0.090(3) 0.012(2) 0.025(3) 0.008(2)
C44 0.081(3) 0.090(4) 0.106(4) 0.029(3) 0.026(3) 0.020(3)
C45 0.126(5) 0.099(4) 0.105(4) 0.024(4) 0.062(4) 0.040(4)
C46 0.143(5) 0.073(4) 0.089(4) 0.009(3) 0.022(4) 0.002(4)
C47 0.111(5) 0.111(5) 0.102(5) 0.016(4) -0.011(4) -0.029(4)
C48 0.075(3) 0.095(4) 0.112(4) 0.023(3) 0.012(3) -0.009(3)

loop_
_atom_type_symbol
_atom_type_description
_atom_type_scat_dispersion_real
_atom_type_scat_dispersion_imag
_atom_type_scat_source
C C 0.0033 0.0016 'International Tables Vol C Tables 4.2.6.8 and 6.1.1.4'
H H 0.0000 0.0000 'International Tables Vol C Tables 4.2.6.8 and 6.1.1.4'
Cl Cl 0.1484 0.1585 'International Tables Vol C Tables 4.2.6.8 and 6.1.1.4'
N N 0.0061 0.0033 'International Tables Vol C Tables 4.2.6.8 and 6.1.1.4'
O O 0.0106 0.0060 'International Tables Vol C Tables 4.2.6.8 and 6.1.1.4'

loop_
_geom_angle_atom_site_label_1
_geom_angle_atom_site_label_2
_geom_angle_atom_site_label_3
_geom_angle
_geom_angle_site_symmetry_1
_geom_angle_site_symmetry_3
_geom_angle_publ_flag
C7 O1 C18 113.8(3) . . ?
C9 N1 C1 119.5(4) . . ?
C9 N3 C13 115.1(3) . . ?
C9 N3 C17 116.3(3) . . ?
C13 N3 C17 111.7(3) . . ?
C2 C1 N1 122.3(4) . . ?
C2 C1 C10 122.9(4) . . ?
N1 C1 C10 114.8(4) . . ?
C1 C2 C3 120.4(4) . . ?
C1 C2 H2 119.8 . . ?
C3 C2 H2 119.8 . . ?
C2 C3 C4 122.2(4) . . ?
C2 C3 C8 118.3(4) . . ?
C4 C3 C8 119.4(4) . . ?
C5 C4 C3 122.3(4) . . ?
C5 C4 H4 118.8 . . ?
C3 C4 H4 118.8 . . ?
C4 C5 C6 117.9(4) . . ?
C4 C5 C11 121.0(4) . . ?
C6 C5 C11 121.0(5) . . ?
C7 C6 C5 122.0(4) . . ?
C7 C6 C12 117.5(4) . . ?
C5 C6 C12 120.5(4) . . ?
O1 C7 C6 117.0(4) . . ?
O1 C7 C8 122.1(3) . . ?
C6 C7 C8 120.9(4) . . ?
C7 C8 C3 117.0(4) . . ?
C7 C8 C9 126.8(4) . . ?
C3 C8 C9 116.0(4) . . ?
N1 C9 N3 117.3(3) . . ?
N1 C9 C8 122.4(4) . . ?
N3 C9 C8 120.2(4) . . ?
C1 C10 H10A 109.5 . . ?
C1 C10 H10B 109.5 . . ?
H10A C10 H10B 109.5 . . ?
C1 C10 H10C 109.5 . . ?
H10A C10 H10C 109.5 . . ?
H10B C10 H10C 109.5 . . ?
C5 C11 H11A 109.5 . . ?
C5 C11 H11B 109.5 . . ?
H11A C11 H11B 109.5 . . ?
C5 C11 H11C 109.5 . . ?
H11A C11 H11C 109.5 . . ?
H11B C11 H11C 109.5 . . ?
N2 C12 C6 178.9(7) . . ?
N3 C13 C14 111.6(4) . . ?
N3 C13 H13A 109.3 . . ?
C14 C13 H13A 109.3 . . ?
N3 C13 H13B 109.3 . . ?
C14 C13 H13B 109.3 . . ?
H13A C13 H13B 108.0 . . ?
C13 C14 C15 110.7(4) . . ?
C13 C14 H14A 109.5 . . ?
C15 C14 H14A 109.5 . . ?
C13 C14 H14B 109.5 . . ?
C15 C14 H14B 109.5 . . ?
H14A C14 H14B 108.1 . . ?
C16 C15 C14 109.9(4) . . ?
C16 C15 H15A 109.7 . . ?
C14 C15 H15A 109.7 . . ?
C16 C15 H15B 109.7 . . ?
C14 C15 H15B 109.7 . . ?
H15A C15 H15B 108.2 . . ?
C15 C16 C17 111.6(5) . . ?
C15 C16 H16A 109.3 . . ?
C17 C16 H16A 109.3 . . ?
C15 C16 H16B 109.3 . . ?
C17 C16 H16B 109.3 . . ?
H16A C16 H16B 108.0 . . ?
N3 C17 C16 109.1(4) . . ?
N3 C17 H17A 109.9 . . ?
C16 C17 H17A 109.9 . . ?
N3 C17 H17B 109.9 . . ?
C16 C17 H17B 109.9 . . ?
H17A C17 H17B 108.3 . . ?
O1 C18 C19 109.5(3) . . ?
O1 C18 H18A 109.8 . . ?
C19 C18 H18A 109.8 . . ?
O1 C18 H18B 109.8 . . ?
C19 C18 H18B 109.8 . . ?
H18A C18 H18B 108.2 . . ?
C24 C19 C20 117.8(4) . . ?
C24 C19 C18 120.0(4) . . ?
C20 C19 C18 122.1(4) . . ?
C21 C20 C19 120.8(5) . . ?
C21 C20 H20 119.6 . . ?
C19 C20 H20 119.6 . . ?
C22 C21 C20 119.9(5) . . ?
C22 C21 H21 120.0 . . ?
C20 C21 H21 120.0 . . ?
C23 C22 C21 120.6(5) . . ?
C23 C22 Cl1 119.3(5) . . ?
C21 C22 Cl1 120.1(5) . . ?
C22 C23 C24 119.9(5) . . ?
C22 C23 H23 120.0 . . ?
C24 C23 H23 120.0 . . ?
C23 C24 C19 120.9(5) . . ?
C23 C24 H24 119.5 . . ?
C19 C24 H24 119.5 . . ?
C31 O2 C42 114.4(3) . . ?
C33 N4 C25 120.0(4) . . ?
C33 N6 C41 116.4(3) . . ?
C33 N6 C37 116.3(3) . . ?
C41 N6 C37 110.8(3) . . ?
N4 C25 C26 121.2(4) . . ?
N4 C25 C34 115.4(4) . . ?
C26 C25 C34 123.1(4) . . ?
C25 C26 C27 120.8(4) . . ?
C25 C26 H26 119.6 . . ?
C27 C26 H26 119.6 . . ?
C26 C27 C28 121.5(4) . . ?
C26 C27 C32 118.5(4) . . ?
C28 C27 C32 120.1(4) . . ?
C29 C28 C27 122.9(5) . . ?
C29 C28 H28 118.6 . . ?
C27 C28 H28 118.6 . . ?
C28 C29 C30 116.7(4) . . ?
C28 C29 C35 123.6(5) . . ?
C30 C29 C35 119.8(5) . . ?
C31 C30 C29 122.3(4) . . ?
C31 C30 C36 117.2(5) . . ?
C29 C30 C36 120.5(4) . . ?
O2 C31 C30 116.3(4) . . ?
O2 C31 C32 123.4(4) . . ?
C30 C31 C32 120.3(4) . . ?
C31 C32 C27 117.0(4) . . ?
C31 C32 C33 126.6(4) . . ?
C27 C32 C33 116.3(4) . . ?
N4 C33 N6 116.7(3) . . ?
N4 C33 C32 121.8(4) . . ?
N6 C33 C32 121.5(3) . . ?
C25 C34 H34A 109.5 . . ?
C25 C34 H34B 109.5 . . ?
H34A C34 H34B 109.5 . . ?
C25 C34 H34C 109.5 . . ?
H34A C34 H34C 109.5 . . ?
H34B C34 H34C 109.5 . . ?
C29 C35 H35A 109.5 . . ?
C29 C35 H35B 109.5 . . ?
H35A C35 H35B 109.5 . . ?
C29 C35 H35C 109.5 . . ?
H35A C35 H35C 109.5 . . ?
H35B C35 H35C 109.5 . . ?
N5 C36 C30 178.2(6) . . ?
N6 C37 C38 110.6(3) . . ?
N6 C37 H37A 109.5 . . ?
C38 C37 H37A 109.5 . . ?
N6 C37 H37B 109.5 . . ?
C38 C37 H37B 109.5 . . ?
H37A C37 H37B 108.1 . . ?
C37 C38 C39 110.6(4) . . ?
C37 C38 H38A 109.5 . . ?
C39 C38 H38A 109.5 . . ?
C37 C38 H38B 109.5 . . ?
C39 C38 H38B 109.5 . . ?
H38A C38 H38B 108.1 . . ?
C40 C39 C38 109.8(4) . . ?
C40 C39 H39A 109.7 . . ?
C38 C39 H39A 109.7 . . ?
C40 C39 H39B 109.7 . . ?
C38 C39 H39B 109.7 . . ?
H39A C39 H39B 108.2 . . ?
C39 C40 C41 112.1(4) . . ?
C39 C40 H40A 109.2 . . ?
C41 C40 H40A 109.2 . . ?
C39 C40 H40B 109.2 . . ?
C41 C40 H40B 109.2 . . ?
H40A C40 H40B 107.9 . . ?
N6 C41 C40 109.9(3) . . ?
N6 C41 H41A 109.7 . . ?
C40 C41 H41A 109.7 . . ?
N6 C41 H41B 109.7 . . ?
C40 C41 H41B 109.7 . . ?
H41A C41 H41B 108.2 . . ?
O2 C42 C43 107.8(4) . . ?
O2 C42 H42A 110.2 . . ?
C43 C42 H42A 110.2 . . ?
O2 C42 H42B 110.2 . . ?
C43 C42 H42B 110.2 . . ?
H42A C42 H42B 108.5 . . ?
C44 C43 C48 118.2(5) . . ?
C44 C43 C42 121.2(5) . . ?
C48 C43 C42 120.6(4) . . ?
C45 C44 C43 121.1(5) . . ?
C45 C44 H44 119.5 . . ?
C43 C44 H44 119.5 . . ?
C46 C45 C44 120.0(5) . . ?
C46 C45 H45 120.0 . . ?
C44 C45 H45 120.0 . . ?
C45 C46 C47 120.6(5) . . ?
C45 C46 Cl2 119.2(5) . . ?
C47 C46 Cl2 120.2(6) . . ?
C46 C47 C48 119.7(6) . . ?
C46 C47 H47 120.2 . . ?
C48 C47 H47 120.2 . . ?
C43 C48 C47 120.4(5) . . ?
C43 C48 H48 119.8 . . ?
C47 C48 H48 119.8 . . ?

loop_
_geom_bond_atom_site_label_1
_geom_bond_atom_site_label_2
_geom_bond_distance
_geom_bond_site_symmetry_2
_geom_bond_publ_flag
Cl1 C22 1.737(5) . ?
O1 C7 1.376(5) . ?
O1 C18 1.441(5) . ?
N1 C9 1.313(5) . ?
N1 C1 1.366(5) . ?
N2 C12 1.133(6) . ?
N3 C9 1.390(5) . ?
N3 C13 1.469(6) . ?
N3 C17 1.472(5) . ?
C1 C2 1.349(6) . ?
C1 C10 1.501(7) . ?
C2 C3 1.406(6) . ?
C2 H2 0.9300 . ?
C3 C4 1.424(6) . ?
C3 C8 1.429(5) . ?
C4 C5 1.354(6) . ?
C4 H4 0.9300 . ?
C5 C6 1.407(6) . ?
C5 C11 1.521(6) . ?
C6 C7 1.384(5) . ?
C6 C12 1.450(8) . ?
C7 C8 1.413(6) . ?
C8 C9 1.447(6) . ?
C10 H10A 0.9600 . ?
C10 H10B 0.9600 . ?
C10 H10C 0.9600 . ?
C11 H11A 0.9600 . ?
C11 H11B 0.9600 . ?
C11 H11C 0.9600 . ?
C13 C14 1.505(6) . ?
C13 H13A 0.9700 . ?
C13 H13B 0.9700 . ?
C14 C15 1.527(7) . ?
C14 H14A 0.9700 . ?
C14 H14B 0.9700 . ?
C15 C16 1.504(8) . ?
C15 H15A 0.9700 . ?
C15 H15B 0.9700 . ?
C16 C17 1.524(6) . ?
C16 H16A 0.9700 . ?
C16 H16B 0.9700 . ?
C17 H17A 0.9700 . ?
C17 H17B 0.9700 . ?
C18 C19 1.478(6) . ?
C18 H18A 0.9700 . ?
C18 H18B 0.9700 . ?
C19 C24 1.388(6) . ?
C19 C20 1.391(6) . ?
C20 C21 1.375(6) . ?
C20 H20 0.9300 . ?
C21 C22 1.365(7) . ?
C21 H21 0.9300 . ?
C22 C23 1.363(7) . ?
C23 C24 1.373(7) . ?
C23 H23 0.9300 . ?
C24 H24 0.9300 . ?
Cl2 C46 1.730(6) . ?
O2 C31 1.374(5) . ?
O2 C42 1.455(5) . ?
N4 C33 1.333(5) . ?
N4 C25 1.355(5) . ?
N5 C36 1.140(7) . ?
N6 C33 1.390(5) . ?
N6 C41 1.470(5) . ?
N6 C37 1.474(5) . ?
C25 C26 1.362(6) . ?
C25 C34 1.498(6) . ?
C26 C27 1.400(6) . ?
C26 H26 0.9300 . ?
C27 C28 1.411(6) . ?
C27 C32 1.418(6) . ?
C28 C29 1.353(7) . ?
C28 H28 0.9300 . ?
C29 C30 1.424(7) . ?
C29 C35 1.507(6) . ?
C30 C31 1.389(6) . ?
C30 C36 1.445(7) . ?
C31 C32 1.408(6) . ?
C32 C33 1.442(5) . ?
C34 H34A 0.9600 . ?
C34 H34B 0.9600 . ?
C34 H34C 0.9600 . ?
C35 H35A 0.9600 . ?
C35 H35B 0.9600 . ?
C35 H35C 0.9600 . ?
C37 C38 1.499(6) . ?
C37 H37A 0.9700 . ?
C37 H37B 0.9700 . ?
C38 C39 1.518(6) . ?
C38 H38A 0.9700 . ?
C38 H38B 0.9700 . ?
C39 C40 1.507(7) . ?
C39 H39A 0.9700 . ?
C39 H39B 0.9700 . ?
C40 C41 1.512(6) . ?
C40 H40A 0.9700 . ?
C40 H40B 0.9700 . ?
C41 H41A 0.9700 . ?
C41 H41B 0.9700 . ?
C42 C43 1.506(6) . ?
C42 H42A 0.9700 . ?
C42 H42B 0.9700 . ?
C43 C44 1.373(6) . ?
C43 C48 1.375(7) . ?
C44 C45 1.370(7) . ?
C44 H44 0.9300 . ?
C45 C46 1.353(8) . ?
C45 H45 0.9300 . ?
C46 C47 1.354(8) . ?
C47 C48 1.389(7) . ?
C47 H47 0.9300 . ?
C48 H48 0.9300 . ?

loop_
_geom_torsion_atom_site_label_1
_geom_torsion_atom_site_label_2
_geom_torsion_atom_site_label_3
_geom_torsion_atom_site_label_4
_geom_torsion
_geom_torsion_site_symmetry_1
_geom_torsion_site_symmetry_2
_geom_torsion_site_symmetry_3
_geom_torsion_site_symmetry_4
_geom_torsion_publ_flag
C9 N1 C1 C2 -3.0(7) . . . . ?
C9 N1 C1 C10 179.0(4) . . . . ?
N1 C1 C2 C3 7.3(8) . . . . ?
C10 C1 C2 C3 -174.8(5) . . . . ?
C1 C2 C3 C4 174.6(5) . . . . ?
C1 C2 C3 C8 -1.8(7) . . . . ?
C2 C3 C4 C5 -171.6(5) . . . . ?
C8 C3 C4 C5 4.8(7) . . . . ?
C3 C4 C5 C6 1.0(7) . . . . ?
C3 C4 C5 C11 179.6(5) . . . . ?
C4 C5 C6 C7 -3.3(7) . . . . ?
C11 C5 C6 C7 178.1(4) . . . . ?
C4 C5 C6 C12 173.2(5) . . . . ?
C11 C5 C6 C12 -5.5(7) . . . . ?
C18 O1 C7 C6 -94.9(5) . . . . ?
C18 O1 C7 C8 83.7(5) . . . . ?
C5 C6 C7 O1 178.4(4) . . . . ?
C12 C6 C7 O1 1.8(6) . . . . ?
C5 C6 C7 C8 -0.2(7) . . . . ?
C12 C6 C7 C8 -176.8(4) . . . . ?
O1 C7 C8 C3 -172.8(4) . . . . ?
C6 C7 C8 C3 5.8(6) . . . . ?
O1 C7 C8 C9 2.2(7) . . . . ?
C6 C7 C8 C9 -179.2(4) . . . . ?
C2 C3 C8 C7 168.6(4) . . . . ?
C4 C3 C8 C7 -7.9(6) . . . . ?
C2 C3 C8 C9 -6.9(6) . . . . ?
C4 C3 C8 C9 176.5(4) . . . . ?
C1 N1 C9 N3 174.4(4) . . . . ?
C1 N1 C9 C8 -6.7(6) . . . . ?
C13 N3 C9 N1 -120.0(4) . . . . ?
C17 N3 C9 N1 13.3(6) . . . . ?
C13 N3 C9 C8 61.1(5) . . . . ?
C17 N3 C9 C8 -165.6(4) . . . . ?
C7 C8 C9 N1 -163.5(4) . . . . ?
C3 C8 C9 N1 11.5(6) . . . . ?
C7 C8 C9 N3 15.3(6) . . . . ?
C3 C8 C9 N3 -169.6(4) . . . . ?
C9 N3 C13 C14 -165.7(4) . . . . ?
C17 N3 C13 C14 58.9(5) . . . . ?
N3 C13 C14 C15 -55.5(6) . . . . ?
C13 C14 C15 C16 53.6(6) . . . . ?
C14 C15 C16 C17 -55.5(6) . . . . ?
C9 N3 C17 C16 166.4(4) . . . . ?
C13 N3 C17 C16 -58.8(5) . . . . ?
C15 C16 C17 N3 57.8(6) . . . . ?
C7 O1 C18 C19 174.2(3) . . . . ?
O1 C18 C19 C24 141.8(4) . . . . ?
O1 C18 C19 C20 -40.8(6) . . . . ?
C24 C19 C20 C21 -1.0(7) . . . . ?
C18 C19 C20 C21 -178.5(4) . . . . ?
C19 C20 C21 C22 1.0(8) . . . . ?
C20 C21 C22 C23 0.0(8) . . . . ?
C20 C21 C22 Cl1 178.9(4) . . . . ?
C21 C22 C23 C24 -1.0(8) . . . . ?
Cl1 C22 C23 C24 -179.9(4) . . . . ?
C22 C23 C24 C19 0.9(7) . . . . ?
C20 C19 C24 C23 0.1(7) . . . . ?
C18 C19 C24 C23 177.6(4) . . . . ?
C33 N4 C25 C26 5.5(6) . . . . ?
C33 N4 C25 C34 -179.8(4) . . . . ?
N4 C25 C26 C27 -9.3(7) . . . . ?
C34 C25 C26 C27 176.5(4) . . . . ?
C25 C26 C27 C28 -177.2(4) . . . . ?
C25 C26 C27 C32 1.8(6) . . . . ?
C26 C27 C28 C29 172.9(5) . . . . ?
C32 C27 C28 C29 -6.1(7) . . . . ?
C27 C28 C29 C30 -1.2(7) . . . . ?
C27 C28 C29 C35 179.7(4) . . . . ?
C28 C29 C30 C31 4.2(7) . . . . ?
C35 C29 C30 C31 -176.7(4) . . . . ?
C28 C29 C30 C36 -173.7(5) . . . . ?
C35 C29 C30 C36 5.4(7) . . . . ?
C42 O2 C31 C30 102.2(4) . . . . ?
C42 O2 C31 C32 -78.3(5) . . . . ?
C29 C30 C31 O2 179.7(4) . . . . ?
C36 C30 C31 O2 -2.3(6) . . . . ?
C29 C30 C31 C32 0.2(6) . . . . ?
C36 C30 C31 C32 178.2(4) . . . . ?
O2 C31 C32 C27 173.2(3) . . . . ?
C30 C31 C32 C27 -7.4(6) . . . . ?
O2 C31 C32 C33 -3.8(6) . . . . ?
C30 C31 C32 C33 175.7(4) . . . . ?
C26 C27 C32 C31 -168.8(4) . . . . ?
C28 C27 C32 C31 10.3(6) . . . . ?
C26 C27 C32 C33 8.5(6) . . . . ?
C28 C27 C32 C33 -172.5(4) . . . . ?
C25 N4 C33 N6 -174.7(3) . . . . ?
C25 N4 C33 C32 5.6(6) . . . . ?
C41 N6 C33 N4 -10.0(5) . . . . ?
C37 N6 C33 N4 123.4(4) . . . . ?
C41 N6 C33 C32 169.7(4) . . . . ?
C37 N6 C33 C32 -56.9(5) . . . . ?
C31 C32 C33 N4 164.5(4) . . . . ?
C27 C32 C33 N4 -12.4(6) . . . . ?
C31 C32 C33 N6 -15.1(6) . . . . ?
C27 C32 C33 N6 167.9(3) . . . . ?
C33 N6 C37 C38 163.5(3) . . . . ?
C41 N6 C37 C38 -60.7(4) . . . . ?
N6 C37 C38 C39 58.1(5) . . . . ?
C37 C38 C39 C40 -54.3(5) . . . . ?
C38 C39 C40 C41 53.7(5) . . . . ?
C33 N6 C41 C40 -165.4(4) . . . . ?
C37 N6 C41 C40 58.8(5) . . . . ?
C39 C40 C41 N6 -56.1(5) . . . . ?
C31 O2 C42 C43 -167.3(4) . . . . ?
O2 C42 C43 C44 57.4(6) . . . . ?
O2 C42 C43 C48 -125.4(5) . . . . ?
C48 C43 C44 C45 0.2(8) . . . . ?
C42 C43 C44 C45 177.5(5) . . . . ?
C43 C44 C45 C46 -0.1(9) . . . . ?
C44 C45 C46 C47 -0.2(9) . . . . ?
C44 C45 C46 Cl2 -178.7(5) . . . . ?
C45 C46 C47 C48 0.4(10) . . . . ?
Cl2 C46 C47 C48 178.9(5) . . . . ?
C44 C43 C48 C47 0.0(8) . . . . ?
C42 C43 C48 C47 -177.3(5) . . . . ?
C46 C47 C48 C43 -0.3(9) . . . . ?
